data_2227370
loop_
_publ_author_name
'Peulecke, Normen'
'Peitz, Stephan'
'M\"uller, Bernd H.'
'Spannenberg, Anke'
'Rosenthal, Uwe'

_publ_section_title
;
 [2,2-Bis(diphenylphosphanyl)propane-\k^2^<i>P</i>,<i>P</i>']tetracarbonylchromium(0)
 dichloromethane monosolvate
;
_journal_coeditor_code CV2782
_journal_issue 11
_journal_name_full 'Acta Crystallographica Section E'
_journal_page_first m1495
_journal_paper_doi 10.1107/S1600536810043692
_journal_volume 66
_journal_year 2010
_chemical_formula_iupac '[Cr (C27 H26 P2) (C O)4] , C H2 Cl2'
_chemical_formula_moiety 'C31 H26 Cr O4 P2, C H2 Cl2'
_chemical_formula_sum 'C32 H28 Cl2 Cr O4 P2'
_chemical_formula_weight 661.38
_chemical_name_systematic
;
[2,2-Bis(diphenylphosphanyl)propane-
\k^2^<i>P</i>,<i>P</i>']tetracarbonylchromium dichloromethane monosolvate
;
_space_group_IT_number 2
_symmetry_cell_setting triclinic
_symmetry_space_group_name_Hall '-P 1'
_symmetry_space_group_name_H-M 'P -1'
_atom_sites_solution_hydrogens geom
_atom_sites_solution_primary direct
_atom_sites_solution_secondary difmap
_audit_creation_method SHELXL97
_cell_angle_alpha 99.811(4)
_cell_angle_beta 94.856(4)
_cell_angle_gamma 93.020(4)
_cell_formula_units_Z 2
_cell_length_a 8.9998(5)
_cell_length_b 9.4895(5)
_cell_length_c 18.3178(9)
_cell_measurement_reflns_used 4481
_cell_measurement_temperature 150(2)
_cell_measurement_theta_max 29.57
_cell_measurement_theta_min 2.15
_cell_volume 1532.40(14)
_computing_cell_refinement 'X-AREA (Stoe & Cie, 2005)'
_computing_data_collection 'X-AREA (Stoe & Cie, 2005)'
_computing_data_reduction 'X-AREA (Stoe & Cie, 2005)'
_computing_molecular_graphics 'XP in SHELXTL (Sheldrick, 2008)'
_computing_publication_material 'SHELXL97 (Sheldrick, 2008)'
_computing_structure_refinement 'SHELXL97 (Sheldrick, 2008)'
_computing_structure_solution 'SHELXS97 (Sheldrick, 2008)'
_diffrn_ambient_temperature 150(2)
_diffrn_measured_fraction_theta_full 1.000
_diffrn_measured_fraction_theta_max 1.000
_diffrn_measurement_device_type 'Stoe IPDS II'
_diffrn_measurement_method \w
_diffrn_radiation_monochromator graphite
_diffrn_radiation_source 'fine-focus sealed tube'
_diffrn_radiation_type MoK\a
_diffrn_radiation_wavelength 0.71073
_diffrn_reflns_av_R_equivalents 0.0376
_diffrn_reflns_av_sigmaI/netI 0.0287
_diffrn_reflns_limit_h_max 11
_diffrn_reflns_limit_h_min -11
_diffrn_reflns_limit_k_max 12
_diffrn_reflns_limit_k_min -12
_diffrn_reflns_limit_l_max 23
_diffrn_reflns_limit_l_min -23
_diffrn_reflns_number 25497
_diffrn_reflns_theta_full 27.50
_diffrn_reflns_theta_max 27.50
_diffrn_reflns_theta_min 2.18
_exptl_absorpt_coefficient_mu 0.688
_exptl_absorpt_correction_T_max 0.8338
_exptl_absorpt_correction_T_min 0.7002
_exptl_absorpt_correction_type numerical
_exptl_absorpt_process_details '(X-SHAPE and X-RED32; Stoe & Cie, 2005)'
_exptl_crystal_colour yellow
_exptl_crystal_density_diffrn 1.433
_exptl_crystal_density_method 'not measured'
_exptl_crystal_description prism
_exptl_crystal_F_000 680
_exptl_crystal_size_max 0.50
_exptl_crystal_size_mid 0.50
_exptl_crystal_size_min 0.27
_refine_diff_density_max 0.710
_refine_diff_density_min -0.646
_refine_ls_extinction_method none
_refine_ls_goodness_of_fit_ref 1.057
_refine_ls_hydrogen_treatment constr
_refine_ls_matrix_type full
_refine_ls_number_parameters 372
_refine_ls_number_reflns 7051
_refine_ls_number_restraints 0
_refine_ls_restrained_S_all 1.057
_refine_ls_R_factor_all 0.0405
_refine_ls_R_factor_gt 0.0327
_refine_ls_shift/su_max 0.001
_refine_ls_shift/su_mean 0.000
_refine_ls_structure_factor_coef Fsqd
_refine_ls_weighting_details 'calc w = 1/[\s^2^(Fo^2^)+(0.0478P)^2^+0.3172P] where P=(Fo^2^+2Fc^2^)/3'
_refine_ls_weighting_scheme calc
_refine_ls_wR_factor_gt 0.0846
_refine_ls_wR_factor_ref 0.0873
_reflns_number_gt 5824
_reflns_number_total 7051
_reflns_threshold_expression I>2\s(I)
_cod_data_source_file cv2782.cif
_cod_data_source_block I
_cod_database_code 2227370
_cod_database_fobs_code 2227370

loop_
_symmetry_equiv_pos_as_xyz
'x, y, z'
'-x, -y, -z'

loop_
_atom_site_type_symbol
_atom_site_label
_atom_site_fract_x
_atom_site_fract_y
_atom_site_fract_z
_atom_site_U_iso_or_equiv
_atom_site_adp_type
_atom_site_calc_flag
_atom_site_refinement_flags
_atom_site_occupancy
_atom_site_disorder_assembly
_atom_site_disorder_group
C C1 1.01536(18) 0.20775(19) 0.18509(10) 0.0267(4) Uani d . 1 . .
C C2 0.76174(18) 0.13420(18) 0.22785(10) 0.0248(3) Uani d . 1 . .
C C3 0.96144(18) 0.26041(19) 0.33115(10) 0.0277(4) Uani d . 1 . .
C C4 1.02766(18) 0.46144(19) 0.25461(10) 0.0270(4) Uani d . 1 . .
C C5 0.57483(17) 0.44246(17) 0.20067(9) 0.0216(3) Uani d . 1 . .
C C6 0.45608(17) 0.31571(19) 0.19234(10) 0.0259(3) Uani d . 1 . .
H H6A 0.3801 0.3405 0.2268 0.039 Uiso calc R 1 . .
H H6B 0.5041 0.2307 0.2038 0.039 Uiso calc R 1 . .
H H6C 0.4087 0.2955 0.1411 0.039 Uiso calc R 1 . .
C C7 0.49660(19) 0.57332(19) 0.18302(10) 0.0277(4) Uani d . 1 . .
H H7A 0.4490 0.5525 0.1319 0.041 Uiso calc R 1 . .
H H7B 0.5702 0.6552 0.1883 0.041 Uiso calc R 1 . .
H H7C 0.4204 0.5963 0.2176 0.041 Uiso calc R 1 . .
C C8 0.80565(17) 0.54283(18) 0.10865(10) 0.0241(3) Uani d . 1 . .
C C9 0.81566(19) 0.5386(2) 0.03282(11) 0.0300(4) Uani d . 1 . .
H H9 0.7802 0.4547 -0.0017 0.036 Uiso calc R 1 . .
C C10 0.8776(2) 0.6569(2) 0.00739(12) 0.0369(4) Uani d . 1 . .
H H10 0.8841 0.6533 -0.0444 0.044 Uiso calc R 1 . .
C C11 0.9293(2) 0.7788(2) 0.05695(13) 0.0381(5) Uani d . 1 . .
H H11 0.9712 0.8592 0.0393 0.046 Uiso calc R 1 . .
C C12 0.9204(2) 0.7847(2) 0.13238(13) 0.0356(4) Uani d . 1 . .
H H12 0.9558 0.8691 0.1665 0.043 Uiso calc R 1 . .
C C13 0.85938(18) 0.66646(19) 0.15817(11) 0.0292(4) Uani d . 1 . .
H H13 0.8544 0.6703 0.2101 0.035 Uiso calc R 1 . .
C C14 0.66313(18) 0.26334(18) 0.06079(9) 0.0240(3) Uani d . 1 . .
C C15 0.73759(18) 0.14068(19) 0.03805(10) 0.0264(4) Uani d . 1 . .
H H15 0.8206 0.1186 0.0687 0.032 Uiso calc R 1 . .
C C16 0.6919(2) 0.0507(2) -0.02876(11) 0.0316(4) Uani d . 1 . .
H H16 0.7451 -0.0313 -0.0443 0.038 Uiso calc R 1 . .
C C17 0.5691(2) 0.0798(2) -0.07279(10) 0.0325(4) Uani d . 1 . .
H H17 0.5380 0.0180 -0.1186 0.039 Uiso calc R 1 . .
C C18 0.4914(2) 0.1991(2) -0.05008(10) 0.0309(4) Uani d . 1 . .
H H18 0.4053 0.2176 -0.0797 0.037 Uiso calc R 1 . .
C C19 0.53874(19) 0.2914(2) 0.01568(10) 0.0282(4) Uani d . 1 . .
H H19 0.4864 0.3744 0.0303 0.034 Uiso calc R 1 . .
C C20 0.74847(18) 0.63022(18) 0.34037(9) 0.0241(3) Uani d . 1 . .
C C21 0.6667(2) 0.74999(19) 0.33735(11) 0.0321(4) Uani d . 1 . .
H H21 0.5747 0.7410 0.3069 0.039 Uiso calc R 1 . .
C C22 0.7189(3) 0.8825(2) 0.37862(12) 0.0403(5) Uani d . 1 . .
H H22 0.6632 0.9640 0.3755 0.048 Uiso calc R 1 . .
C C23 0.8507(2) 0.8967(2) 0.42396(12) 0.0410(5) Uani d . 1 . .
H H23 0.8867 0.9880 0.4513 0.049 Uiso calc R 1 . .
C C24 0.9306(2) 0.7781(2) 0.42962(11) 0.0367(4) Uani d . 1 . .
H H24 1.0197 0.7869 0.4623 0.044 Uiso calc R 1 . .
C C25 0.88029(19) 0.6458(2) 0.38738(10) 0.0289(4) Uani d . 1 . .
H H25 0.9367 0.5648 0.3906 0.035 Uiso calc R 1 . .
C C26 0.56456(17) 0.39289(17) 0.35684(9) 0.0232(3) Uani d . 1 . .
C C27 0.44294(19) 0.4714(2) 0.37624(11) 0.0309(4) Uani d . 1 . .
H H27 0.4247 0.5550 0.3557 0.037 Uiso calc R 1 . .
C C28 0.3486(2) 0.4280(2) 0.42524(12) 0.0377(4) Uani d . 1 . .
H H28 0.2654 0.4816 0.4380 0.045 Uiso calc R 1 . .
C C29 0.3749(2) 0.3072(2) 0.45557(11) 0.0381(5) Uani d . 1 . .
H H29 0.3098 0.2776 0.4892 0.046 Uiso calc R 1 . .
C C30 0.4951(2) 0.2296(2) 0.43722(11) 0.0371(4) Uani d . 1 . .
H H30 0.5133 0.1469 0.4585 0.045 Uiso calc R 1 . .
C C31 0.5902(2) 0.27148(19) 0.38763(10) 0.0293(4) Uani d . 1 . .
H H31 0.6728 0.2170 0.3748 0.035 Uiso calc R 1 . .
C C32 0.2113(3) 0.9291(3) 0.33113(16) 0.0622(7) Uani d . 1 . .
H H32A 0.1155 0.8720 0.3145 0.075 Uiso calc R 1 . .
H H32B 0.1881 1.0281 0.3515 0.075 Uiso calc R 1 . .
Cl Cl1 0.30771(6) 0.85575(7) 0.40154(4) 0.05184(15) Uani d . 1 . .
Cl Cl2 0.31373(9) 0.93219(10) 0.25513(5) 0.0796(2) Uani d . 1 . .
Cr Cr1 0.88203(3) 0.30677(3) 0.242280(15) 0.02031(8) Uani d . 1 . .
O O1 1.09906(15) 0.14688(15) 0.14916(8) 0.0396(3) Uani d . 1 . .
O O2 0.69755(15) 0.02391(13) 0.21958(8) 0.0353(3) Uani d . 1 . .
O O3 1.00875(16) 0.22861(17) 0.38596(8) 0.0426(3) Uani d . 1 . .
O O4 1.12468(14) 0.54764(15) 0.26147(9) 0.0401(3) Uani d . 1 . .
P P1 0.73655(4) 0.38536(4) 0.14524(2) 0.02048(10) Uani d . 1 . .
P P2 0.69140(4) 0.44708(4) 0.29237(2) 0.01995(10) Uani d . 1 . .

loop_
_atom_site_aniso_label
_atom_site_aniso_U_11
_atom_site_aniso_U_22
_atom_site_aniso_U_33
_atom_site_aniso_U_12
_atom_site_aniso_U_13
_atom_site_aniso_U_23
C1 0.0248(8) 0.0285(9) 0.0269(9) -0.0012(7) 0.0000(7) 0.0071(7)
C2 0.0244(7) 0.0281(9) 0.0225(9) 0.0037(6) 0.0024(6) 0.0059(7)
C3 0.0239(8) 0.0286(9) 0.0303(10) 0.0001(6) 0.0025(7) 0.0050(7)
C4 0.0233(8) 0.0305(9) 0.0274(9) 0.0040(7) 0.0026(7) 0.0052(7)
C5 0.0195(7) 0.0232(8) 0.0223(8) -0.0007(6) 0.0019(6) 0.0055(6)
C6 0.0208(7) 0.0305(9) 0.0255(9) -0.0047(6) 0.0011(6) 0.0045(7)
C7 0.0262(8) 0.0297(9) 0.0282(9) 0.0041(7) 0.0018(7) 0.0083(7)
C8 0.0197(7) 0.0257(8) 0.0293(9) 0.0016(6) 0.0050(6) 0.0107(7)
C9 0.0283(8) 0.0338(9) 0.0312(10) 0.0033(7) 0.0074(7) 0.0120(8)
C10 0.0367(9) 0.0418(11) 0.0396(11) 0.0070(8) 0.0164(8) 0.0207(9)
C11 0.0294(9) 0.0347(10) 0.0577(14) 0.0022(7) 0.0145(9) 0.0242(10)
C12 0.0270(8) 0.0296(9) 0.0516(13) -0.0030(7) 0.0042(8) 0.0128(9)
C13 0.0252(8) 0.0287(9) 0.0347(10) -0.0008(7) 0.0035(7) 0.0095(8)
C14 0.0235(7) 0.0274(8) 0.0216(8) -0.0035(6) 0.0033(6) 0.0067(7)
C15 0.0245(8) 0.0299(9) 0.0248(9) -0.0010(6) 0.0042(7) 0.0046(7)
C16 0.0311(9) 0.0329(9) 0.0296(10) -0.0017(7) 0.0090(7) 0.0004(8)
C17 0.0352(9) 0.0396(10) 0.0202(9) -0.0110(8) 0.0033(7) 0.0017(8)
C18 0.0307(9) 0.0385(10) 0.0234(9) -0.0066(7) -0.0021(7) 0.0101(8)
C19 0.0276(8) 0.0322(9) 0.0255(9) -0.0007(7) 0.0013(7) 0.0084(7)
C20 0.0255(7) 0.0247(8) 0.0226(8) -0.0036(6) 0.0068(6) 0.0049(7)
C21 0.0390(9) 0.0258(9) 0.0310(10) 0.0009(7) 0.0028(8) 0.0038(8)
C22 0.0588(12) 0.0235(9) 0.0390(12) 0.0011(8) 0.0100(10) 0.0046(8)
C23 0.0545(12) 0.0281(10) 0.0363(11) -0.0162(9) 0.0128(9) -0.0043(8)
C24 0.0323(9) 0.0430(11) 0.0294(10) -0.0122(8) 0.0051(8) -0.0055(8)
C25 0.0268(8) 0.0319(9) 0.0259(9) -0.0030(7) 0.0049(7) -0.0002(7)
C26 0.0240(7) 0.0244(8) 0.0204(8) -0.0043(6) 0.0026(6) 0.0037(7)
C27 0.0286(8) 0.0334(9) 0.0323(10) 0.0017(7) 0.0072(7) 0.0086(8)
C28 0.0301(9) 0.0443(11) 0.0390(11) -0.0010(8) 0.0127(8) 0.0047(9)
C29 0.0386(10) 0.0449(11) 0.0314(10) -0.0105(8) 0.0124(8) 0.0083(9)
C30 0.0467(11) 0.0348(10) 0.0326(11) -0.0041(8) 0.0093(9) 0.0136(8)
C31 0.0338(9) 0.0273(9) 0.0281(10) -0.0001(7) 0.0063(7) 0.0075(7)
C32 0.0465(13) 0.085(2) 0.0622(17) 0.0223(13) 0.0112(12) 0.0258(15)
Cl1 0.0416(3) 0.0617(4) 0.0546(4) 0.0032(2) 0.0064(2) 0.0164(3)
Cl2 0.0798(5) 0.1007(6) 0.0752(5) 0.0227(4) 0.0300(4) 0.0472(5)
Cr1 0.01840(12) 0.02201(14) 0.02079(15) 0.00010(9) 0.00154(10) 0.00511(10)
O1 0.0335(7) 0.0421(8) 0.0431(8) 0.0087(6) 0.0132(6) 0.0005(7)
O2 0.0371(7) 0.0261(7) 0.0414(8) -0.0056(5) 0.0009(6) 0.0059(6)
O3 0.0417(8) 0.0550(9) 0.0330(8) 0.0023(6) -0.0071(6) 0.0186(7)
O4 0.0281(6) 0.0383(7) 0.0523(9) -0.0088(6) 0.0027(6) 0.0071(7)
P1 0.01951(18) 0.0222(2) 0.0203(2) -0.00082(15) 0.00222(15) 0.00564(16)
P2 0.01915(18) 0.0205(2) 0.0203(2) -0.00140(14) 0.00230(15) 0.00456(16)

loop_
_atom_type_symbol
_atom_type_description
_atom_type_scat_dispersion_real
_atom_type_scat_dispersion_imag
_atom_type_scat_source
C C 0.0033 0.0016 'International Tables Vol C Tables 4.2.6.8 and 6.1.1.4'
H H 0.0000 0.0000 'International Tables Vol C Tables 4.2.6.8 and 6.1.1.4'
O O 0.0106 0.0060 'International Tables Vol C Tables 4.2.6.8 and 6.1.1.4'
P P 0.1023 0.0942 'International Tables Vol C Tables 4.2.6.8 and 6.1.1.4'
Cl Cl 0.1484 0.1585 'International Tables Vol C Tables 4.2.6.8 and 6.1.1.4'
Cr Cr 0.3209 0.6236 'International Tables Vol C Tables 4.2.6.8 and 6.1.1.4'

loop_
_geom_angle_atom_site_label_1
_geom_angle_atom_site_label_2
_geom_angle_atom_site_label_3
_geom_angle_site_symmetry_1
_geom_angle_site_symmetry_3
_geom_angle
_geom_angle_publ_flag
O1 C1 Cr1 . . 179.44(16) ?
O2 C2 Cr1 . . 175.10(15) ?
O3 C3 Cr1 . . 178.39(16) ?
O4 C4 Cr1 . . 174.55(16) ?
C7 C5 C6 . . 108.25(13) ?
C7 C5 P1 . . 117.15(11) ?
C6 C5 P1 . . 109.61(12) ?
C7 C5 P2 . . 121.62(12) ?
C6 C5 P2 . . 106.88(11) ?
P1 C5 P2 . . 92.07(7) ?
C5 C6 H6A . . 109.5 ?
C5 C6 H6B . . 109.5 ?
H6A C6 H6B . . 109.5 ?
C5 C6 H6C . . 109.5 ?
H6A C6 H6C . . 109.5 ?
H6B C6 H6C . . 109.5 ?
C5 C7 H7A . . 109.5 ?
C5 C7 H7B . . 109.5 ?
H7A C7 H7B . . 109.5 ?
C5 C7 H7C . . 109.5 ?
H7A C7 H7C . . 109.5 ?
H7B C7 H7C . . 109.5 ?
C13 C8 C9 . . 118.82(15) ?
C13 C8 P1 . . 119.29(13) ?
C9 C8 P1 . . 121.74(14) ?
C8 C9 C10 . . 120.26(19) ?
C8 C9 H9 . . 119.9 ?
C10 C9 H9 . . 119.9 ?
C11 C10 C9 . . 120.31(19) ?
C11 C10 H10 . . 119.8 ?
C9 C10 H10 . . 119.8 ?
C10 C11 C12 . . 120.14(17) ?
C10 C11 H11 . . 119.9 ?
C12 C11 H11 . . 119.9 ?
C11 C12 C13 . . 119.81(19) ?
C11 C12 H12 . . 120.1 ?
C13 C12 H12 . . 120.1 ?
C8 C13 C12 . . 120.66(18) ?
C8 C13 H13 . . 119.7 ?
C12 C13 H13 . . 119.7 ?
C15 C14 C19 . . 118.54(16) ?
C15 C14 P1 . . 118.92(13) ?
C19 C14 P1 . . 122.46(14) ?
C16 C15 C14 . . 120.68(17) ?
C16 C15 H15 . . 119.7 ?
C14 C15 H15 . . 119.7 ?
C17 C16 C15 . . 120.13(18) ?
C17 C16 H16 . . 119.9 ?
C15 C16 H16 . . 119.9 ?
C16 C17 C18 . . 119.94(17) ?
C16 C17 H17 . . 120.0 ?
C18 C17 H17 . . 120.0 ?
C19 C18 C17 . . 120.19(17) ?
C19 C18 H18 . . 119.9 ?
C17 C18 H18 . . 119.9 ?
C18 C19 C14 . . 120.47(17) ?
C18 C19 H19 . . 119.8 ?
C14 C19 H19 . . 119.8 ?
C25 C20 C21 . . 118.50(16) ?
C25 C20 P2 . . 115.71(13) ?
C21 C20 P2 . . 125.64(13) ?
C22 C21 C20 . . 120.37(18) ?
C22 C21 H21 . . 119.8 ?
C20 C21 H21 . . 119.8 ?
C23 C22 C21 . . 120.44(19) ?
C23 C22 H22 . . 119.8 ?
C21 C22 H22 . . 119.8 ?
C22 C23 C24 . . 119.97(18) ?
C22 C23 H23 . . 120.0 ?
C24 C23 H23 . . 120.0 ?
C23 C24 C25 . . 119.77(19) ?
C23 C24 H24 . . 120.1 ?
C25 C24 H24 . . 120.1 ?
C24 C25 C20 . . 120.90(18) ?
C24 C25 H25 . . 119.6 ?
C20 C25 H25 . . 119.6 ?
C31 C26 C27 . . 119.18(15) ?
C31 C26 P2 . . 119.40(13) ?
C27 C26 P2 . . 121.43(13) ?
C28 C27 C26 . . 120.27(17) ?
C28 C27 H27 . . 119.9 ?
C26 C27 H27 . . 119.9 ?
C29 C28 C27 . . 120.18(19) ?
C29 C28 H28 . . 119.9 ?
C27 C28 H28 . . 119.9 ?
C30 C29 C28 . . 120.01(17) ?
C30 C29 H29 . . 120.0 ?
C28 C29 H29 . . 120.0 ?
C29 C30 C31 . . 120.39(18) ?
C29 C30 H30 . . 119.8 ?
C31 C30 H30 . . 119.8 ?
C26 C31 C30 . . 119.97(18) ?
C26 C31 H31 . . 120.0 ?
C30 C31 H31 . . 120.0 ?
Cl2 C32 Cl1 . . 112.25(14) ?
Cl2 C32 H32A . . 109.2 ?
Cl1 C32 H32A . . 109.2 ?
Cl2 C32 H32B . . 109.2 ?
Cl1 C32 H32B . . 109.2 ?
H32A C32 H32B . . 107.9 ?
C1 Cr1 C3 . . 94.87(8) ?
C1 Cr1 C2 . . 87.32(7) ?
C3 Cr1 C2 . . 87.49(7) ?
C1 Cr1 C4 . . 84.72(7) ?
C3 Cr1 C4 . . 89.19(7) ?
C2 Cr1 C4 . . 171.09(7) ?
C1 Cr1 P1 . . 98.01(6) ?
C3 Cr1 P1 . . 166.91(6) ?
C2 Cr1 P1 . . 90.76(5) ?
C4 Cr1 P1 . . 94.31(5) ?
C1 Cr1 P2 . . 168.24(6) ?
C3 Cr1 P2 . . 96.88(6) ?
C2 Cr1 P2 . . 93.54(5) ?
C4 Cr1 P2 . . 95.07(5) ?
P1 Cr1 P2 . . 70.265(16) ?
C14 P1 C8 . . 102.23(8) ?
C14 P1 C5 . . 108.57(7) ?
C8 P1 C5 . . 106.88(7) ?
C14 P1 Cr1 . . 121.91(6) ?
C8 P1 Cr1 . . 119.29(6) ?
C5 P1 Cr1 . . 96.77(5) ?
C26 P2 C20 . . 99.66(7) ?
C26 P2 C5 . . 106.62(7) ?
C20 P2 C5 . . 112.64(7) ?
C26 P2 Cr1 . . 124.58(6) ?
C20 P2 Cr1 . . 116.97(5) ?
C5 P2 Cr1 . . 96.31(5) ?

loop_
_geom_bond_atom_site_label_1
_geom_bond_atom_site_label_2
_geom_bond_site_symmetry_2
_geom_bond_distance
_geom_bond_publ_flag
C1 O1 . 1.155(2) ?
C1 Cr1 . 1.8484(19) ?
C2 O2 . 1.149(2) ?
C2 Cr1 . 1.8817(17) ?
C3 O3 . 1.151(2) ?
C3 Cr1 . 1.8533(19) ?
C4 O4 . 1.148(2) ?
C4 Cr1 . 1.8860(17) ?
C5 C7 . 1.527(2) ?
C5 C6 . 1.545(2) ?
C5 P1 . 1.8943(16) ?
C5 P2 . 1.8963(17) ?
C6 H6A . 0.9800 ?
C6 H6B . 0.9800 ?
C6 H6C . 0.9800 ?
C7 H7A . 0.9800 ?
C7 H7B . 0.9800 ?
C7 H7C . 0.9800 ?
C8 C13 . 1.392(3) ?
C8 C9 . 1.393(3) ?
C8 P1 . 1.8393(16) ?
C9 C10 . 1.394(2) ?
C9 H9 . 0.9500 ?
C10 C11 . 1.376(3) ?
C10 H10 . 0.9500 ?
C11 C12 . 1.383(3) ?
C11 H11 . 0.9500 ?
C12 C13 . 1.394(2) ?
C12 H12 . 0.9500 ?
C13 H13 . 0.9500 ?
C14 C15 . 1.393(3) ?
C14 C19 . 1.399(2) ?
C14 P1 . 1.8184(18) ?
C15 C16 . 1.385(3) ?
C15 H15 . 0.9500 ?
C16 C17 . 1.380(3) ?
C16 H16 . 0.9500 ?
C17 C18 . 1.384(3) ?
C17 H17 . 0.9500 ?
C18 C19 . 1.383(3) ?
C18 H18 . 0.9500 ?
C19 H19 . 0.9500 ?
C20 C25 . 1.391(2) ?
C20 C21 . 1.392(3) ?
C20 P2 . 1.8347(17) ?
C21 C22 . 1.388(3) ?
C21 H21 . 0.9500 ?
C22 C23 . 1.376(3) ?
C22 H22 . 0.9500 ?
C23 C24 . 1.381(3) ?
C23 H23 . 0.9500 ?
C24 C25 . 1.389(3) ?
C24 H24 . 0.9500 ?
C25 H25 . 0.9500 ?
C26 C31 . 1.388(2) ?
C26 C27 . 1.393(3) ?
C26 P2 . 1.8263(16) ?
C27 C28 . 1.384(2) ?
C27 H27 . 0.9500 ?
C28 C29 . 1.380(3) ?
C28 H28 . 0.9500 ?
C29 C30 . 1.373(3) ?
C29 H29 . 0.9500 ?
C30 C31 . 1.391(2) ?
C30 H30 . 0.9500 ?
C31 H31 . 0.9500 ?
C32 Cl2 . 1.737(3) ?
C32 Cl1 . 1.755(3) ?
C32 H32A . 0.9900 ?
C32 H32B . 0.9900 ?
Cr1 P1 . 2.3644(5) ?
Cr1 P2 . 2.3767(5) ?
